data_7009114
loop_
_publ_author_name
'Abram, Ulrich'
'Ortner, Kirstin'
'Gust, Ronald'
'Sommer, Klaus'

_publ_section_title
;
 Gold complexes with thiosemicarbazones: reactions of bi- and
 tridentate thiosemicarbazones with
 dichloro[2-(dimethylaminomethyl)phenyl-C&#x200A;1,N&#x200A;]gold(III),
 [Au(damp-C&#x200A;1,N&#x200A;)Cl2]
;
_journal_issue 5
_journal_name_full 'Journal of the Chemical Society, Dalton Transactions'
_journal_page_first 735
_journal_paper_doi 10.1039/a908712e
_journal_year 2000
_chemical_formula_moiety '[Au(Hdamp-C1)Cl(H2pydoxmetsc)]Cl2*MeOH'
_chemical_formula_sum 'C20 H31 Au Cl3 N5 O3 S'
_chemical_formula_weight 724.87
_chemical_name_common '[Au(Hdamp-C1)Cl(H2pydoxmetsc)l]Cl2*MeOH'
_chemical_name_systematic '[Au(Hdamp-C1)Cl(H2pydoxmetsc)C]Cl2*MeOH'
_space_group_IT_number 2
_symmetry_cell_setting triclinic
_symmetry_space_group_name_Hall '-P 1'
_symmetry_space_group_name_H-M 'P -1'
_atom_sites_solution_hydrogens geom
_atom_sites_solution_primary direct
_atom_sites_solution_secondary difmap
_audit_creation_method SHELXL-97
_cell_angle_alpha 77.352(7)
_cell_angle_beta 84.752(9)
_cell_angle_gamma 82.996(7)
_cell_formula_units_Z 2
_cell_length_a 9.736(2)
_cell_length_b 11.1800(10)
_cell_length_c 13.085(2)
_cell_measurement_temperature 153(2)
_cell_volume 1376.3(4)
_computing_cell_refinement DENZO
_computing_data_collection 'CAD4 (Enraf-Nonius)'
_computing_data_reduction DENZO
_computing_molecular_graphics 'SCHAKAL, ZORTEP'
_computing_publication_material 'SHELXL-97 (Sheldrick, 1997)'
_computing_structure_refinement 'SHELXL-97 (Sheldrick, 1997)'
_computing_structure_solution 'SHELXS-97 (Sheldrick, 1990)'
_diffrn_ambient_temperature 153(2)
_diffrn_measured_fraction_theta_full 0.599
_diffrn_measured_fraction_theta_max 0.599
_diffrn_measurement_device_type 'CAD4 Enraf Nonius'
_diffrn_measurement_method 'image plate DIP'
_diffrn_radiation_monochromator graphite
_diffrn_radiation_source 'fine-focus sealed tube'
_diffrn_radiation_type MoK\a
_diffrn_radiation_wavelength 0.71073
_diffrn_reflns_av_R_equivalents 0.0000
_diffrn_reflns_av_sigmaI/netI 0.0512
_diffrn_reflns_limit_h_max 12
_diffrn_reflns_limit_h_min 0
_diffrn_reflns_limit_k_max 13
_diffrn_reflns_limit_k_min -13
_diffrn_reflns_limit_l_max 16
_diffrn_reflns_limit_l_min -16
_diffrn_reflns_number 3345
_diffrn_reflns_theta_full 26.32
_diffrn_reflns_theta_max 26.32
_diffrn_reflns_theta_min 1.88
_exptl_absorpt_coefficient_mu 5.742
_exptl_crystal_colour yellow
_exptl_crystal_density_diffrn 1.749
_exptl_crystal_density_method 'not measured'
_exptl_crystal_description plate
_exptl_crystal_F_000 712
_exptl_crystal_size_max 0.3
_exptl_crystal_size_mid 0.3
_exptl_crystal_size_min 0.1
_refine_diff_density_max 1.382
_refine_diff_density_min -1.691
_refine_diff_density_rms 0.129
_refine_ls_extinction_method none
_refine_ls_goodness_of_fit_ref 1.270
_refine_ls_hydrogen_treatment mixed
_refine_ls_matrix_type full
_refine_ls_number_parameters 322
_refine_ls_number_reflns 3345
_refine_ls_number_restraints 0
_refine_ls_restrained_S_all 1.270
_refine_ls_R_factor_all 0.0620
_refine_ls_R_factor_gt 0.0613
_refine_ls_shift/su_max 0.009
_refine_ls_shift/su_mean 0.000
_refine_ls_structure_factor_coef Fsqd
_refine_ls_weighting_details 'w=1/[\s^2^(Fo^2^)+(0.0378P)^2^+9.7775P] where P=(Fo^2^+2Fc^2^)/3'
_refine_ls_weighting_scheme calc
_refine_ls_wR_factor_gt 0.1234
_refine_ls_wR_factor_ref 0.1238
_reflns_number_gt 3314
_reflns_number_total 3345
_reflns_threshold_expression >2sigma(I)
_cod_data_source_file a908712e.txt
_cod_data_source_block pydoxme
_cod_depositor_comments
;
The following automatic conversions were performed:

'_refine_ls_weighting_scheme' value 'calc
w=1/[\s^2^(Fo^2^)+(0.0378P)^2^+9.7775P] where P=(Fo^2^+2Fc^2^)/3' was
changed to 'calc'. New tag '_refine_ls_weighting_details' was
created. The value of the new tag was set to
'w=1/[\s^2^(Fo^2^)+(0.0378P)^2^+9.7775P] where P=(Fo^2^+2Fc^2^)/3'.

Automatic conversion script
Id: cif_fix_values 3143 2015-03-26 13:38:13Z robertas 
;
_cod_original_sg_symbol_H-M P-1
_cod_database_code 7009114

loop_
_symmetry_equiv_pos_as_xyz
'x, y, z'
'-x, -y, -z'

loop_
_atom_site_label
_atom_site_type_symbol
_atom_site_fract_x
_atom_site_fract_y
_atom_site_fract_z
_atom_site_U_iso_or_equiv
_atom_site_adp_type
_atom_site_occupancy
_atom_site_calc_flag
_atom_site_refinement_flags
_atom_site_disorder_assembly
_atom_site_disorder_group
Au1 Au 0.16064(4) 0.47495(4) 0.23997(3) 0.02449(15) Uani 1 d . . .
Cl1 Cl 0.1783(3) 0.4225(3) 0.0769(2) 0.0365(7) Uani 1 d . . .
Cl2 Cl 0.8536(4) 0.2850(4) 0.3436(3) 0.0520(10) Uani 1 d . . .
Cl3 Cl 0.3662(4) 0.7208(3) 0.1051(3) 0.0510(10) Uani 1 d . . .
S11 S 0.1461(4) 0.5236(3) 0.4001(2) 0.0340(7) Uani 1 d . . .
N15 N 0.0302(10) 0.6430(9) 0.1980(8) 0.028(2) Uani 1 d . . .
N14 N -0.0050(11) 0.7135(9) 0.2715(8) 0.031(2) Uani 1 d . . .
C1 C 0.2809(13) 0.3182(11) 0.2948(10) 0.031(3) Uani 1 d . . .
C2 C 0.2230(13) 0.2075(12) 0.3080(11) 0.036(3) Uani 1 d . . .
H2 H 0.1301 0.2088 0.2908 0.043 Uiso 1 calc R . .
C3 C 0.2979(15) 0.0958(13) 0.3454(13) 0.043(3) Uani 1 d . . .
H3 H 0.2567 0.0211 0.3545 0.052 Uiso 1 calc R . .
C4 C 0.4351(15) 0.0939(12) 0.3699(11) 0.039(3) Uani 1 d . . .
H4 H 0.4892 0.0176 0.3928 0.046 Uiso 1 calc R . .
C5 C 0.4913(14) 0.2031(13) 0.3607(11) 0.037(3) Uani 1 d . . .
H5 H 0.5823 0.2012 0.3822 0.045 Uiso 1 calc R . .
C6 C 0.4183(12) 0.3166(11) 0.3207(9) 0.029(3) Uani 1 d . . .
C7 C 0.4892(15) 0.4320(12) 0.3055(12) 0.040(3) Uani 1 d . . .
H7A H 0.4218 0.5045 0.2821 0.047 Uiso 1 calc R . .
H7B H 0.5215 0.4387 0.3734 0.047 Uiso 1 calc R . .
N8 N 0.6106(12) 0.4330(12) 0.2261(10) 0.040(3) Uani 1 d . . .
C9 C 0.6755(15) 0.5478(14) 0.2127(15) 0.051(4) Uani 1 d . . .
H9A H 0.6957 0.5601 0.2815 0.077 Uiso 1 calc R . .
H9B H 0.6122 0.6174 0.1791 0.077 Uiso 1 calc R . .
H9C H 0.7620 0.5427 0.1685 0.077 Uiso 1 calc R . .
C10 C 0.5764(17) 0.4118(15) 0.1239(11) 0.046(4) Uani 1 d . . .
H10A H 0.5319 0.3355 0.1353 0.069 Uiso 1 calc R . .
H10B H 0.6616 0.4048 0.0786 0.069 Uiso 1 calc R . .
H10C H 0.5129 0.4811 0.0902 0.069 Uiso 1 calc R . .
C12 C 0.0447(13) 0.6664(11) 0.3648(9) 0.029(3) Uani 1 d . . .
N13 N 0.0179(14) 0.7327(11) 0.4390(9) 0.037(3) Uani 1 d . . .
C27 C -0.0520(18) 0.8558(13) 0.4204(12) 0.047(4) Uani 1 d . . .
H27A H -0.0602 0.8868 0.4854 0.071 Uiso 1 calc R . .
H27B H -0.1447 0.8548 0.3973 0.071 Uiso 1 calc R . .
H27C H 0.0014 0.9095 0.3659 0.071 Uiso 1 calc R . .
C16 C -0.0099(13) 0.6898(10) 0.1037(9) 0.027(3) Uani 1 d . . .
C17 C -0.0890(13) 0.8054(10) 0.0634(9) 0.028(3) Uani 1 d . . .
C18 C -0.2035(13) 0.8564(11) 0.1188(10) 0.033(3) Uani 1 d . . .
C19 C -0.2809(13) 0.9642(11) 0.0704(10) 0.031(3) Uani 1 d . . .
N20 N -0.2434(12) 1.0175(11) -0.0285(9) 0.032(3) Uani 1 d . . .
C21 C -0.1342(16) 0.9706(13) -0.0835(11) 0.036(3) Uani 1 d . . .
C22 C -0.0557(13) 0.8656(11) -0.0428(10) 0.031(3) Uani 1 d . . .
O23 O -0.2442(10) 0.8070(9) 0.2174(7) 0.033(2) Uani 1 d . . .
C24 C -0.4059(17) 1.0214(14) 0.1280(14) 0.048(4) Uani 1 d . . .
H24A H -0.4462 1.0963 0.0819 0.073 Uiso 1 calc R . .
H24B H -0.3769 1.0423 0.1911 0.073 Uiso 1 calc R . .
H24C H -0.4753 0.9624 0.1481 0.073 Uiso 1 calc R . .
C25 C 0.0661(14) 0.8161(11) -0.1072(10) 0.031(3) Uani 1 d . . .
H25A H 0.1488 0.7964 -0.0654 0.038 Uiso 1 calc R . .
H25B H 0.0450 0.7393 -0.1256 0.038 Uiso 1 calc R . .
O26 O 0.0939(12) 0.9031(9) -0.1989(9) 0.044(2) Uani 1 d . . .
C30 C -0.400(3) 1.2406(19) -0.3867(17) 0.075(6) Uani 1 d . . .
H30A H -0.4940 1.2175 -0.3639 0.113 Uiso 1 calc R . .
H30B H -0.3694 1.2137 -0.4523 0.113 Uiso 1 calc R . .
H30C H -0.4013 1.3303 -0.3983 0.113 Uiso 1 calc R . .
O30 O -0.3065(19) 1.1821(14) -0.3068(13) 0.082(5) Uani 1 d . . .
H30 H -0.3010 1.2299 -0.2663 0.124 Uiso 1 calc R . .
H8 H 0.665(18) 0.392(15) 0.251(13) 0.040 Uiso 1 d . . .
H13 H 0.039(15) 0.703(13) 0.489(12) 0.03(4) Uiso 1 d . . .
H16 H 0.023(17) 0.640(13) 0.055(12) 0.040 Uiso 1 d . . .
H20 H -0.27(2) 1.068(19) -0.063(17) 0.07(7) Uiso 1 d . . .
H21 H -0.130(18) 0.998(15) -0.140(14) 0.040 Uiso 1 d . . .
H23 H -0.176(17) 0.762(14) 0.248(13) 0.040 Uiso 1 d . . .
H26 H 0.116(18) 0.875(14) -0.250(14) 0.040 Uiso 1 d . . .

loop_
_atom_site_aniso_label
_atom_site_aniso_U_11
_atom_site_aniso_U_22
_atom_site_aniso_U_33
_atom_site_aniso_U_23
_atom_site_aniso_U_13
_atom_site_aniso_U_12
Au1 0.0208(2) 0.0290(2) 0.0243(2) -0.00652(15) -0.00236(17) -0.00300(16)
Cl1 0.0389(17) 0.0414(17) 0.0326(16) -0.0143(13) -0.0047(15) -0.0041(14)
Cl2 0.0328(17) 0.086(3) 0.0413(19) -0.0288(19) -0.0156(17) 0.0135(17)
Cl3 0.055(2) 0.0411(19) 0.053(2) -0.0041(15) -0.013(2) 0.0048(17)
S11 0.0375(17) 0.0388(17) 0.0251(15) -0.0072(12) -0.0039(15) -0.0001(14)
N15 0.021(5) 0.038(6) 0.027(5) -0.011(4) -0.001(5) -0.003(4)
N14 0.036(6) 0.030(5) 0.030(5) -0.011(4) -0.009(5) 0.003(5)
C1 0.026(6) 0.036(7) 0.031(6) -0.010(5) -0.002(6) -0.002(5)
C2 0.022(6) 0.045(8) 0.040(8) -0.006(6) -0.002(6) -0.005(6)
C3 0.035(7) 0.038(8) 0.058(10) -0.015(7) 0.004(8) -0.006(6)
C4 0.034(7) 0.030(7) 0.045(8) 0.001(6) -0.004(7) 0.009(6)
C5 0.033(7) 0.048(8) 0.027(6) 0.000(5) 0.003(6) -0.005(6)
C6 0.023(6) 0.034(6) 0.027(6) -0.001(5) -0.005(6) -0.001(5)
C7 0.036(7) 0.037(7) 0.047(8) -0.004(6) -0.015(7) -0.011(6)
N8 0.023(5) 0.048(7) 0.049(8) -0.007(5) -0.011(6) -0.001(5)
C9 0.025(7) 0.055(9) 0.075(12) -0.011(8) -0.005(8) -0.015(7)
C10 0.044(9) 0.060(9) 0.032(7) -0.004(6) -0.001(7) -0.013(7)
C12 0.035(7) 0.037(7) 0.017(5) -0.008(5) -0.001(6) -0.005(5)
N13 0.050(8) 0.034(6) 0.024(6) -0.004(5) -0.004(6) 0.005(5)
C27 0.067(10) 0.035(7) 0.041(8) -0.013(6) 0.001(8) -0.004(7)
C16 0.030(6) 0.027(6) 0.027(6) -0.013(5) -0.006(6) -0.001(5)
C17 0.031(6) 0.030(6) 0.024(6) -0.010(5) -0.002(5) -0.006(5)
C18 0.032(6) 0.031(6) 0.039(7) -0.015(5) -0.017(6) 0.005(5)
C19 0.025(6) 0.030(6) 0.035(7) -0.003(5) -0.006(6) 0.000(5)
N20 0.031(6) 0.026(6) 0.037(6) -0.003(5) -0.005(5) -0.004(5)
C21 0.042(7) 0.036(7) 0.031(7) -0.008(5) -0.016(7) 0.000(6)
C22 0.034(6) 0.031(6) 0.031(6) -0.011(5) -0.007(6) -0.007(5)
O23 0.027(4) 0.044(5) 0.026(5) -0.004(4) -0.002(4) 0.002(4)
C24 0.044(8) 0.040(8) 0.063(10) -0.018(7) -0.012(9) 0.010(7)
C25 0.037(7) 0.028(6) 0.030(6) -0.007(5) -0.002(6) -0.004(5)
O26 0.051(6) 0.043(6) 0.038(6) -0.011(4) 0.010(6) -0.008(5)
C30 0.091(16) 0.079(13) 0.063(13) -0.020(10) -0.004(13) -0.030(12)
O30 0.103(13) 0.066(9) 0.079(10) -0.025(8) 0.011(11) -0.007(9)

loop_
_atom_type_symbol
_atom_type_description
_atom_type_scat_dispersion_real
_atom_type_scat_dispersion_imag
_atom_type_scat_source
C C 0.0033 0.0016 'International Tables Vol C Tables 4.2.6.8 and 6.1.1.4'
H H 0.0000 0.0000 'International Tables Vol C Tables 4.2.6.8 and 6.1.1.4'
N N 0.0061 0.0033 'International Tables Vol C Tables 4.2.6.8 and 6.1.1.4'
S S 0.1246 0.1234 'International Tables Vol C Tables 4.2.6.8 and 6.1.1.4'
O O 0.0106 0.0060 'International Tables Vol C Tables 4.2.6.8 and 6.1.1.4'
Au Au -2.0133 8.8022 'International Tables Vol C Tables 4.2.6.8 and 6.1.1.4'
Cl Cl 0.1484 0.1585 'International Tables Vol C Tables 4.2.6.8 and 6.1.1.4'

loop_
_geom_angle_atom_site_label_1
_geom_angle_atom_site_label_2
_geom_angle_atom_site_label_3
_geom_angle
_geom_angle_site_symmetry_1
_geom_angle_site_symmetry_3
_geom_angle_publ_flag
C1 Au1 N15 174.2(4) . . ?
C1 Au1 S11 90.1(3) . . ?
N15 Au1 S11 84.1(3) . . ?
C1 Au1 Cl1 89.0(3) . . ?
N15 Au1 Cl1 96.8(3) . . ?
S11 Au1 Cl1 179.07(11) . . ?
C12 S11 Au1 96.4(4) . . ?
C16 N15 N14 116.6(10) . . ?
C16 N15 Au1 124.6(8) . . ?
N14 N15 Au1 118.5(7) . . ?
C12 N14 N15 115.0(10) . . ?
C2 C1 C6 119.5(11) . . ?
C2 C1 Au1 117.5(8) . . ?
C6 C1 Au1 123.0(9) . . ?
C3 C2 C1 121.3(11) . . ?
C2 C3 C4 119.3(12) . . ?
C5 C4 C3 119.7(12) . . ?
C4 C5 C6 121.8(11) . . ?
C5 C6 C1 118.4(11) . . ?
C5 C6 C7 119.1(10) . . ?
C1 C6 C7 122.5(11) . . ?
N8 C7 C6 112.0(12) . . ?
C9 N8 C10 111.3(14) . . ?
C9 N8 C7 110.1(12) . . ?
C10 N8 C7 113.8(10) . . ?
N14 C12 N13 117.9(11) . . ?
N14 C12 S11 125.9(9) . . ?
N13 C12 S11 116.2(8) . . ?
C12 N13 C27 123.3(11) . . ?
N15 C16 C17 130.1(10) . . ?
C18 C17 C22 118.5(11) . . ?
C18 C17 C16 123.9(12) . . ?
C22 C17 C16 117.4(12) . . ?
O23 C18 C19 116.8(12) . . ?
O23 C18 C17 123.2(11) . . ?
C19 C18 C17 120.0(13) . . ?
N20 C19 C18 118.9(13) . . ?
N20 C19 C24 119.8(12) . . ?
C18 C19 C24 121.3(13) . . ?
C19 N20 C21 122.4(13) . . ?
N20 C21 C22 122.1(14) . . ?
C21 C22 C17 118.1(13) . . ?
C21 C22 C25 120.5(13) . . ?
C17 C22 C25 121.4(11) . . ?
O26 C25 C22 110.2(11) . . ?

loop_
_geom_bond_atom_site_label_1
_geom_bond_atom_site_label_2
_geom_bond_distance
_geom_bond_site_symmetry_2
_geom_bond_publ_flag
Au1 C1 2.015(12) . ?
Au1 N15 2.130(10) . ?
Au1 S11 2.266(3) . ?
Au1 Cl1 2.320(3) . ?
S11 C12 1.764(13) . ?
N15 C16 1.305(15) . ?
N15 N14 1.368(14) . ?
N14 C12 1.329(15) . ?
C1 C2 1.393(18) . ?
C1 C6 1.406(15) . ?
C2 C3 1.38(2) . ?
C3 C4 1.399(19) . ?
C4 C5 1.375(19) . ?
C5 C6 1.396(18) . ?
C6 C7 1.504(17) . ?
C7 N8 1.50(2) . ?
N8 C9 1.469(18) . ?
N8 C10 1.481(17) . ?
C12 N13 1.334(16) . ?
N13 C27 1.439(18) . ?
C16 C17 1.441(17) . ?
C17 C18 1.403(18) . ?
C17 C22 1.432(18) . ?
C18 O23 1.332(17) . ?
C18 C19 1.398(17) . ?
C19 N20 1.339(19) . ?
C19 C24 1.52(2) . ?
N20 C21 1.35(2) . ?
C21 C22 1.352(18) . ?
C22 C25 1.511(19) . ?
C25 O26 1.398(17) . ?
C30 O30 1.45(2) . ?

loop_
_geom_hbond_atom_site_label_D
_geom_hbond_atom_site_label_H
_geom_hbond_atom_site_label_A
_geom_hbond_distance_DH
_geom_hbond_distance_HA
_geom_hbond_distance_DA
_geom_hbond_angle_DHA
_geom_hbond_site_symmetry_A
O30 H30 Cl3 0.84 2.31 3.050(15) 147.2 2_575
N8 H8 Cl2 0.71(15) 2.34(15) 3.049(11) 170(15) .
N13 H13 Cl2 0.71(14) 2.54(12) 3.170(11) 149(14) 2_666
O23 H23 N14 0.86(15) 1.72(16) 2.530(13) 157(17) .
O23 H23 N15 0.86(15) 2.39(17) 3.074(14) 137(14) .
O26 H26 Cl2 0.81(17) 2.35(15) 3.095(10) 153(17) 2_665
N20 H20 Cl3 0.7(2) 2.4(2) 3.012(13) 152(23) 2_575
